data_7117844
loop_
_publ_author_name
'Chaojie Xu'
'Aurelie Guenet'
'Nathalie Kyritsakas'
'Jean-Marc Planeix'
'Mir Wais Hosseini'

_publ_section_title
;
 Molecular tectonics: heterometallic (Ir,Cu) grid-type coordination
 networks based on cyclometallated Ir(III) chiral metallatectons
;
_journal_name_full Chem.Commun.
_journal_page_first 14785
_journal_paper_doi 10.1039/C5cc06427A
_journal_volume 51
_journal_year 2015
_chemical_absolute_configuration ad
_chemical_formula_moiety 'C46 H30 Ir N6,2(C7 H8),H2 O,Cl'
_chemical_formula_sum 'C60 H48 Cl Ir N6 O'
_chemical_formula_weight 1096.69
_chemical_name_systematic
;
 ?
;
_space_group_crystal_system orthorhombic
_space_group_IT_number 18
_space_group_name_Hall 'P 2 2ab'
_space_group_name_H-M_alt 'P 21 21 2'
_symmetry_space_group_name_Hall 'P 2 2ab'
_symmetry_space_group_name_H-M 'P 21 21 2'
_atom_sites_solution_hydrogens geom
_audit_creation_method SHELXL-2014
_audit_update_record
;
2015-07-16 deposited with the CCDC.
2015-08-18 downloaded from the CCDC.
;
_cell_angle_alpha 90.00
_cell_angle_beta 90.00
_cell_angle_gamma 90.00
_cell_formula_units_Z 4
_cell_length_a 32.5454(6)
_cell_length_b 12.2814(2)
_cell_length_c 13.9420(2)
_cell_measurement_reflns_used 9703
_cell_measurement_temperature 173(2)
_cell_measurement_theta_max 24.32
_cell_measurement_theta_min 2.21
_cell_volume 5572.66(16)
_computing_cell_refinement 'Bruker SAINT'
_computing_data_collection 'Bruker APEX2'
_computing_data_reduction 'Bruker SAINT'
_computing_molecular_graphics 'Bruker SHELXTL'
_computing_publication_material 'Bruker SHELXTL'
_computing_structure_refinement 'SHELXL-97 (Sheldrick, 2008)'
_computing_structure_solution 'SHELXS-97 (Sheldrick, 2008)'
_diffrn_ambient_temperature 173(2)
_diffrn_measured_fraction_theta_full 0.986
_diffrn_measured_fraction_theta_max 0.958
_diffrn_measurement_device_type 'Bruker APEX-II CCD'
_diffrn_measurement_method '\f and \w scans'
_diffrn_radiation_monochromator graphite
_diffrn_radiation_source 'fine-focus sealed tube'
_diffrn_radiation_type MoK\a
_diffrn_radiation_wavelength 0.71073
_diffrn_reflns_av_R_equivalents 0.0345
_diffrn_reflns_av_sigmaI/netI 0.0326
_diffrn_reflns_laue_measured_fraction_full 0.986
_diffrn_reflns_laue_measured_fraction_max 0.958
_diffrn_reflns_limit_h_max 41
_diffrn_reflns_limit_h_min -41
_diffrn_reflns_limit_k_max 17
_diffrn_reflns_limit_k_min 0
_diffrn_reflns_limit_l_max 19
_diffrn_reflns_limit_l_min 0
_diffrn_reflns_number 15818
_diffrn_reflns_point_group_measured_fraction_full 0.987
_diffrn_reflns_point_group_measured_fraction_max 0.960
_diffrn_reflns_theta_full 25.242
_diffrn_reflns_theta_max 30.15
_diffrn_reflns_theta_min 1.59
_exptl_absorpt_coefficient_mu 2.487
_exptl_absorpt_correction_T_max 0.8651
_exptl_absorpt_correction_T_min 0.8452
_exptl_absorpt_correction_type multi-scan
_exptl_absorpt_process_details sadabs
_exptl_crystal_colour orange
_exptl_crystal_density_diffrn 1.307
_exptl_crystal_density_meas ?
_exptl_crystal_density_method 'not measured'
_exptl_crystal_description prism
_exptl_crystal_F_000 2208
_exptl_crystal_size_max 0.07
_exptl_crystal_size_mid 0.06
_exptl_crystal_size_min 0.06
_platon_squeeze_details ' '
_refine_diff_density_max 1.262
_refine_diff_density_min -1.326
_refine_diff_density_rms 0.091
_refine_ls_abs_structure_details
;
 Flack x determined using 6162 quotients [(I+)-(I-)]/[(I+)+(I-)]
 (Parsons, Flack and Wagner, Acta Cryst. B69 (2013) 249-259).
;
_refine_ls_abs_structure_Flack 0.003(2)
_refine_ls_extinction_coef .
_refine_ls_extinction_method none
_refine_ls_goodness_of_fit_ref 1.098
_refine_ls_hydrogen_treatment constr
_refine_ls_matrix_type full
_refine_ls_number_parameters 617
_refine_ls_number_reflns 15815
_refine_ls_number_restraints 0
_refine_ls_restrained_S_all 1.018
_refine_ls_R_factor_all 0.0383
_refine_ls_R_factor_gt 0.0322
_refine_ls_shift/su_max 0.005
_refine_ls_shift/su_mean 0.000
_refine_ls_structure_factor_coef Fsqd
_refine_ls_weighting_details 'w=1/[\s^2^(Fo^2^)] where P=(Fo^2^+2Fc^2^)/3'
_refine_ls_weighting_scheme calc
_refine_ls_wR_factor_gt 0.0566
_refine_ls_wR_factor_ref 0.0569
_reflns_Friedel_coverage 0.829
_reflns_friedel_fraction_full 0.989
_reflns_friedel_fraction_max 0.962
_reflns_number_gt 14466
_reflns_number_total 15815
_reflns_threshold_expression 'I > 2\s(I)'
_cod_data_source_file c5cc06427a2.cif.txt
_cod_data_source_block delta-Ir(ppy)2(1)Cl
_cod_depositor_comments
;
The following automatic conversions were performed:

'_exptl_crystal_density_meas' value 'none' was changed to '?' - the
value is perceived as not measured.

Automatic conversion script
Id: cif_fix_values 3392 2015-05-12 13:50:21Z andrius 
;
_cod_database_code 7117844
_shelx_space_group_comment
;
The symmetry employed for this shelxl refinement is uniquely defined
by the following loop, which should always be used as a source of
symmetry information in preference to the above space-group names.
They are only intended as comments.
;

loop_
_space_group_symop_operation_xyz
'x, y, z'
'x+1/2, -y+1/2, -z'
'-x+1/2, y+1/2, -z'
'-x, -y, z'

loop_
_atom_site_label
_atom_site_type_symbol
_atom_site_fract_x
_atom_site_fract_y
_atom_site_fract_z
_atom_site_U_iso_or_equiv
_atom_site_adp_type
_atom_site_occupancy
_atom_site_site_symmetry_order
_atom_site_calc_flag
_atom_site_refinement_flags_posn
_atom_site_refinement_flags_adp
_atom_site_refinement_flags_occupancy
_atom_site_disorder_assembly
_atom_site_disorder_group
O1 O 0.0071(3) 0.9577(8) 0.8438(4) 0.154(3) Uani 1 1 d . . . . .
Ir1 Ir 0.14212(2) 0.53204(2) 0.46309(2) 0.02442(5) Uani 1 1 d . . . . .
N1 N 0.04089(14) 0.5892(5) 1.1828(3) 0.0553(13) Uani 1 1 d . . . . .
C1 C 0.05247(15) 0.6147(4) 0.9858(3) 0.0375(12) Uani 1 1 d . . . . .
C2 C 0.06640(15) 0.5243(5) 1.0335(4) 0.0537(13) Uani 1 1 d . . . . .
H2 H 0.0803 0.4682 0.9997 0.064 Uiso 1 1 calc R U . . .
C3 C 0.06003(17) 0.5155(5) 1.1314(4) 0.0596(17) Uani 1 1 d . . . . .
H3 H 0.0701 0.4525 1.1631 0.072 Uiso 1 1 calc R U . . .
C4 C 0.02652(16) 0.6770(5) 1.1354(4) 0.0521(15) Uani 1 1 d . . . . .
H4 H 0.0121 0.7309 1.1708 0.063 Uiso 1 1 calc R U . . .
C5 C 0.03174(14) 0.6924(4) 1.0383(4) 0.0453(12) Uani 1 1 d . . . . .
H5 H 0.0212 0.7558 1.0079 0.054 Uiso 1 1 calc R U . . .
C6 C 0.05972(15) 0.6312(4) 0.8861(4) 0.0416(13) Uani 1 1 d . . . . .
C7 C 0.06557(16) 0.6481(4) 0.8031(4) 0.0413(13) Uani 1 1 d . . . . .
C8 C 0.07254(15) 0.6747(4) 0.7035(3) 0.0359(12) Uani 1 1 d . . . . .
C9 C 0.09831(14) 0.6103(4) 0.6483(3) 0.0330(11) Uani 1 1 d . . . . .
H9 H 0.1113 0.5492 0.6771 0.040 Uiso 1 1 calc R U . . .
N2 N 0.10553(11) 0.6317(3) 0.5555(2) 0.0278(9) Uani 1 1 d . . . . .
C10 C 0.08711(14) 0.7190(4) 0.5146(3) 0.0268(11) Uani 1 1 d . . . . .
C11 C 0.06188(14) 0.7883(4) 0.5659(3) 0.0357(12) Uani 1 1 d . . . . .
H11 H 0.0501 0.8506 0.5363 0.043 Uiso 1 1 calc R U . . .
C12 C 0.05423(15) 0.7650(4) 0.6602(3) 0.0383(12) Uani 1 1 d . . . . .
H12 H 0.0364 0.8105 0.6964 0.046 Uiso 1 1 calc R U . . .
C13 C 0.09689(14) 0.7369(4) 0.4115(3) 0.0272(11) Uani 1 1 d . . . . .
N3 N 0.12202(11) 0.6620(3) 0.3707(3) 0.0276(9) Uani 1 1 d . . . . .
C14 C 0.13331(13) 0.6761(4) 0.2786(3) 0.0293(11) Uani 1 1 d . . . . .
H14 H 0.1512 0.6241 0.2503 0.035 Uiso 1 1 calc R U . . .
C15 C 0.12016(14) 0.7624(4) 0.2233(3) 0.0305(11) Uani 1 1 d . . . . .
C16 C 0.09342(15) 0.8363(4) 0.2663(3) 0.0370(12) Uani 1 1 d . . . . .
H16 H 0.0830 0.8959 0.2303 0.044 Uiso 1 1 calc R U . . .
C17 C 0.08196(15) 0.8235(4) 0.3613(3) 0.0333(11) Uani 1 1 d . . . . .
H17 H 0.0640 0.8743 0.3909 0.040 Uiso 1 1 calc R U . . .
C18 C 0.13168(14) 0.7724(4) 0.1241(3) 0.0365(13) Uani 1 1 d . . . . .
C19 C 0.13865(15) 0.7838(3) 0.0420(4) 0.0397(11) Uani 1 1 d . . . . .
C20 C 0.14631(17) 0.7953(4) -0.0596(3) 0.0388(12) Uani 1 1 d . . . . .
C21 C 0.12599(16) 0.8720(4) -0.1145(4) 0.0473(14) Uani 1 1 d . . . . .
H21 H 0.1064 0.9194 -0.0860 0.057 Uiso 1 1 calc R U . . .
C22 C 0.13451(18) 0.8789(5) -0.2110(4) 0.0542(16) Uani 1 1 d . . . . .
H22 H 0.1207 0.9328 -0.2477 0.065 Uiso 1 1 calc R U . . .
N4 N 0.16109(15) 0.8138(5) -0.2559(3) 0.0610(15) Uani 1 1 d . . . . .
C23 C 0.18024(19) 0.7407(6) -0.2035(4) 0.0641(18) Uani 1 1 d . . . . .
H23 H 0.1991 0.6932 -0.2343 0.077 Uiso 1 1 calc R U . . .
C24 C 0.17409(16) 0.7296(5) -0.1047(4) 0.0492(14) Uani 1 1 d . . . . .
H24 H 0.1891 0.6768 -0.0693 0.059 Uiso 1 1 calc R U . . .
N5 N 0.19739(11) 0.6103(3) 0.4819(2) 0.0263(8) Uani 1 1 d . . . . .
C25 C 0.20501(15) 0.6814(4) 0.5504(3) 0.0351(11) Uani 1 1 d . . . . .
H25 H 0.1833 0.7027 0.5918 0.042 Uiso 1 1 calc R U . . .
C26 C 0.24330(16) 0.7261(4) 0.5640(3) 0.0436(14) Uani 1 1 d . . . . .
H26 H 0.2480 0.7772 0.6139 0.052 Uiso 1 1 calc R U . . .
C27 C 0.27483(16) 0.6946(4) 0.5034(4) 0.0474(15) Uani 1 1 d . . . . .
H27 H 0.3017 0.7234 0.5115 0.057 Uiso 1 1 calc R U . . .
C28 C 0.26690(16) 0.6219(4) 0.4318(4) 0.0431(13) Uani 1 1 d . . . . .
H28 H 0.2882 0.6005 0.3891 0.052 Uiso 1 1 calc R U . . .
C29 C 0.22776(15) 0.5793(4) 0.4213(3) 0.0303(11) Uani 1 1 d . . . . .
C30 C 0.21549(14) 0.4980(3) 0.3500(3) 0.0318(12) Uani 1 1 d . . . . .
C31 C 0.24087(15) 0.4633(5) 0.2743(3) 0.0427(12) Uani 1 1 d . . . . .
H31 H 0.2677 0.4927 0.2673 0.051 Uiso 1 1 calc R U . . .
C32 C 0.22660(18) 0.3865(5) 0.2103(4) 0.0500(15) Uani 1 1 d . . . . .
H32 H 0.2432 0.3650 0.1575 0.060 Uiso 1 1 calc R U . . .
C33 C 0.1884(2) 0.3411(5) 0.2228(4) 0.0525(16) Uani 1 1 d . . . . .
H33 H 0.1794 0.2859 0.1800 0.063 Uiso 1 1 calc R U . . .
C34 C 0.16240(16) 0.3749(4) 0.2980(3) 0.0398(13) Uani 1 1 d . . . . .
H34 H 0.1359 0.3432 0.3049 0.048 Uiso 1 1 calc R U . . .
C35 C 0.17546(13) 0.4551(4) 0.3624(3) 0.0272(10) Uani 1 1 d . . . . .
N6 N 0.09149(10) 0.4345(3) 0.4464(2) 0.0272(9) Uani 1 1 d . . . . .
C36 C 0.06199(13) 0.4511(4) 0.3798(3) 0.0348(12) Uani 1 1 d . . . . .
H36 H 0.0637 0.5136 0.3399 0.042 Uiso 1 1 calc R U . . .
C37 C 0.03005(15) 0.3814(4) 0.3679(3) 0.0404(13) Uani 1 1 d . . . . .
H37 H 0.0102 0.3937 0.3191 0.049 Uiso 1 1 calc R U . . .
C38 C 0.02681(15) 0.2907(4) 0.4290(4) 0.0434(14) Uani 1 1 d . . . . .
H38 H 0.0044 0.2415 0.4231 0.052 Uiso 1 1 calc R U . . .
C39 C 0.05686(15) 0.2742(4) 0.4980(3) 0.0384(12) Uani 1 1 d . . . . .
H39 H 0.0549 0.2137 0.5401 0.046 Uiso 1 1 calc R U . . .
C40 C 0.09029(14) 0.3469(4) 0.5058(3) 0.0288(11) Uani 1 1 d . . . . .
C41 C 0.12389(14) 0.3374(4) 0.5726(3) 0.0283(11) Uani 1 1 d . . . . .
C42 C 0.12608(15) 0.2574(4) 0.6440(3) 0.0371(12) Uani 1 1 d . . . . .
H42 H 0.1052 0.2039 0.6498 0.045 Uiso 1 1 calc R U . . .
C43 C 0.15909(15) 0.2579(4) 0.7057(3) 0.0402(13) Uani 1 1 d . . . . .
H43 H 0.1610 0.2045 0.7548 0.048 Uiso 1 1 calc R U . . .
C44 C 0.18913(16) 0.3349(4) 0.6968(3) 0.0384(13) Uani 1 1 d . . . . .
H44 H 0.2118 0.3339 0.7398 0.046 Uiso 1 1 calc R U . . .
C45 C 0.18739(15) 0.4130(4) 0.6275(3) 0.0352(11) Uani 1 1 d . . . . .
H45 H 0.2088 0.4654 0.6229 0.042 Uiso 1 1 calc R U . . .
C46 C 0.15442(12) 0.4171(3) 0.5630(3) 0.0237(10) Uani 1 1 d . . . . .
C47 C 0.18149(19) 0.9922(5) 0.3253(5) 0.0641(18) Uani 1 1 d . . . . .
C48 C 0.18748(18) 0.9297(5) 0.4050(5) 0.0623(17) Uani 1 1 d . . . . .
H48 H 0.2087 0.8766 0.4048 0.075 Uiso 1 1 calc R U . . .
C49 C 0.1638(2) 0.9414(5) 0.4848(5) 0.078(2) Uani 1 1 d . . . . .
H49 H 0.1691 0.8986 0.5402 0.094 Uiso 1 1 calc R U . . .
C50 C 0.1315(2) 1.0172(6) 0.4845(6) 0.095(3) Uani 1 1 d . . . . .
H50 H 0.1144 1.0265 0.5390 0.114 Uiso 1 1 calc R U . . .
C51 C 0.1256(2) 1.0779(6) 0.4022(8) 0.101(3) Uani 1 1 d . . . . .
H51 H 0.1038 1.1292 0.4001 0.121 Uiso 1 1 calc R U . . .
C52 C 0.1503(2) 1.0659(5) 0.3234(6) 0.083(2) Uani 1 1 d . . . . .
H52 H 0.1457 1.1088 0.2678 0.100 Uiso 1 1 calc R U . . .
C53 C 0.2073(2) 0.9794(8) 0.2395(5) 0.105(3) Uani 1 1 d . . . . .
H53A H 0.1955 0.9237 0.1976 0.158 Uiso 1 1 calc R U . . .
H53B H 0.2351 0.9573 0.2588 0.158 Uiso 1 1 calc R U . . .
H53C H 0.2087 1.0488 0.2050 0.158 Uiso 1 1 calc R U . . .
C54 C 0.1989(3) 0.3040(4) 0.9566(4) 0.088(2) Uani 1 1 d G . . . .
C55 C 0.16655(17) 0.2344(6) 0.9784(3) 0.117(3) Uani 1 1 d G . . . .
H55 H 0.1405 0.2634 0.9958 0.141 Uiso 1 1 calc R U . . .
C56 C 0.1722(2) 0.1223(6) 0.9748(4) 0.135(4) Uani 1 1 d G . . . .
H56 H 0.1501 0.0747 0.9897 0.163 Uiso 1 1 calc R U . . .
C57 C 0.2103(3) 0.0798(4) 0.9493(4) 0.127(4) Uani 1 1 d G . . . .
H57 H 0.2142 0.0032 0.9469 0.152 Uiso 1 1 calc R U . . .
C58 C 0.24266(19) 0.1494(7) 0.9275(4) 0.100(3) Uani 1 1 d G . . . .
H58 H 0.2687 0.1203 0.9101 0.120 Uiso 1 1 calc R U . . .
C59 C 0.2370(2) 0.2615(6) 0.9312(3) 0.100(3) Uani 1 1 d G . . . .
H59 H 0.2591 0.3090 0.9162 0.120 Uiso 1 1 calc R U . . .
C60 C 0.1900(3) 0.4283(7) 0.9566(6) 0.151(4) Uani 1 1 d . . . . .
H60A H 0.1782 0.4494 1.0185 0.227 Uiso 1 1 calc R U . . .
H60B H 0.1705 0.4456 0.9052 0.227 Uiso 1 1 calc R U . . .
H60C H 0.2157 0.4683 0.9462 0.227 Uiso 1 1 calc R U . . .
Cl1 Cl 0.0000 0.0000 0.4848(2) 0.0924(10) Uani 1 2 d S T P . .
Cl2 Cl 0.94829(14) 0.9413(4) 0.6742(4) 0.1294(18) Uani 0.5 1 d . . P . .

loop_
_atom_site_aniso_label
_atom_site_aniso_U_11
_atom_site_aniso_U_22
_atom_site_aniso_U_33
_atom_site_aniso_U_23
_atom_site_aniso_U_13
_atom_site_aniso_U_12
O1 0.122(7) 0.188(13) 0.152(5) -0.008(6) 0.012(5) 0.040(6)
Ir1 0.02999(10) 0.02579(7) 0.01748(6) 0.00111(8) 0.00232(8) 0.00096(8)
N1 0.062(3) 0.074(4) 0.029(2) 0.011(3) 0.008(2) 0.001(3)
C1 0.039(3) 0.049(3) 0.024(3) 0.000(2) 0.007(2) -0.003(2)
C2 0.072(4) 0.051(3) 0.039(3) 0.005(3) 0.016(3) 0.012(3)
C3 0.083(4) 0.058(4) 0.038(3) 0.014(3) 0.010(3) 0.020(3)
C4 0.049(4) 0.073(4) 0.034(3) -0.003(3) 0.010(3) 0.009(3)
C5 0.050(3) 0.055(3) 0.030(3) 0.008(3) 0.004(3) 0.007(2)
C6 0.045(3) 0.049(3) 0.030(3) 0.002(2) 0.008(2) 0.002(3)
C7 0.052(4) 0.039(3) 0.032(3) -0.006(2) 0.009(2) 0.003(3)
C8 0.042(3) 0.037(3) 0.029(3) -0.003(2) 0.011(2) -0.004(2)
C9 0.040(3) 0.035(3) 0.024(2) 0.006(2) 0.009(2) 0.005(2)
N2 0.033(2) 0.033(2) 0.017(2) 0.0016(15) 0.0079(16) 0.0023(17)
C10 0.037(3) 0.025(2) 0.019(2) 0.0035(18) 0.0047(19) 0.000(2)
C11 0.039(3) 0.034(3) 0.034(3) 0.002(2) 0.008(2) 0.005(2)
C12 0.043(3) 0.039(3) 0.033(3) -0.001(2) 0.013(2) 0.006(2)
C13 0.025(3) 0.030(3) 0.026(2) 0.000(2) 0.003(2) -0.001(2)
N3 0.031(2) 0.029(2) 0.023(2) 0.0013(16) 0.0023(16) 0.0011(17)
C14 0.030(3) 0.032(2) 0.026(2) 0.0025(19) 0.007(2) 0.003(2)
C15 0.034(3) 0.035(3) 0.023(2) 0.004(2) 0.002(2) 0.000(2)
C16 0.042(3) 0.034(3) 0.034(3) 0.012(2) -0.001(2) 0.001(2)
C17 0.040(3) 0.029(3) 0.030(3) 0.004(2) 0.004(2) 0.007(2)
C18 0.041(4) 0.032(3) 0.036(3) 0.009(2) 0.006(2) 0.002(2)
C19 0.052(3) 0.038(2) 0.029(2) 0.004(2) 0.006(3) -0.007(2)
C20 0.045(3) 0.045(3) 0.027(3) 0.005(2) 0.002(2) -0.012(3)
C21 0.061(4) 0.048(3) 0.032(3) -0.001(3) 0.004(3) -0.003(3)
C22 0.070(4) 0.061(4) 0.031(3) 0.010(3) -0.010(3) -0.016(3)
N4 0.061(3) 0.096(4) 0.026(2) 0.006(3) 0.005(2) -0.014(3)
C23 0.065(4) 0.095(5) 0.032(3) -0.003(3) 0.002(3) 0.006(4)
C24 0.051(4) 0.064(4) 0.033(3) 0.002(3) 0.002(3) 0.002(3)
N5 0.032(2) 0.0272(19) 0.019(2) 0.0029(15) 0.0047(16) -0.0051(16)
C25 0.043(3) 0.036(3) 0.027(3) -0.003(2) 0.001(2) -0.009(2)
C26 0.054(4) 0.040(3) 0.037(3) 0.001(2) -0.005(3) -0.010(3)
C27 0.037(3) 0.049(3) 0.056(4) 0.010(3) -0.002(3) -0.011(3)
C28 0.034(3) 0.048(3) 0.047(3) 0.007(3) 0.006(2) -0.002(3)
C29 0.033(3) 0.028(2) 0.030(2) 0.011(2) 0.005(2) 0.003(2)
C30 0.041(3) 0.031(3) 0.024(2) 0.0103(17) 0.003(2) 0.010(2)
C31 0.044(3) 0.049(3) 0.035(3) 0.011(3) 0.016(2) 0.013(3)
C32 0.063(4) 0.053(4) 0.034(3) -0.005(3) 0.018(3) 0.017(3)
C33 0.090(5) 0.043(3) 0.025(3) -0.008(2) -0.003(3) 0.016(3)
C34 0.053(3) 0.035(3) 0.031(3) -0.004(2) -0.001(2) 0.002(2)
C35 0.037(3) 0.024(2) 0.020(2) 0.0040(19) -0.0027(18) 0.009(2)
N6 0.029(2) 0.029(2) 0.024(2) 0.0001(15) 0.0012(16) -0.0004(15)
C36 0.042(3) 0.038(3) 0.023(2) 0.007(2) -0.006(2) -0.003(2)
C37 0.040(3) 0.047(3) 0.034(3) 0.000(2) -0.011(2) -0.001(3)
C38 0.039(3) 0.039(3) 0.052(3) -0.003(3) -0.003(3) -0.005(2)
C39 0.043(3) 0.034(3) 0.038(3) 0.005(2) -0.002(2) -0.002(2)
C40 0.028(3) 0.030(3) 0.028(2) 0.001(2) 0.003(2) -0.002(2)
C41 0.028(3) 0.031(3) 0.025(2) 0.0012(19) 0.0035(19) 0.007(2)
C42 0.043(3) 0.030(3) 0.038(3) 0.008(2) 0.005(2) 0.001(2)
C43 0.053(4) 0.042(3) 0.026(3) 0.010(2) -0.004(2) 0.003(3)
C44 0.044(3) 0.047(3) 0.025(3) 0.004(2) -0.010(2) 0.004(3)
C45 0.044(3) 0.038(3) 0.023(2) 0.001(2) 0.002(2) 0.001(2)
C46 0.029(3) 0.029(2) 0.0134(19) -0.0023(16) 0.0064(16) 0.0042(19)
C47 0.046(4) 0.064(5) 0.082(5) -0.009(4) 0.010(4) -0.005(3)
C48 0.057(4) 0.059(4) 0.071(5) -0.011(4) 0.007(4) -0.005(3)
C49 0.083(5) 0.063(5) 0.090(6) -0.012(4) 0.006(4) -0.025(4)
C50 0.096(6) 0.065(5) 0.123(7) -0.036(5) 0.047(5) -0.034(5)
C51 0.078(6) 0.051(5) 0.173(10) -0.010(6) 0.002(6) 0.004(4)
C52 0.080(6) 0.045(4) 0.125(7) 0.005(4) 0.008(5) -0.004(4)
C53 0.090(5) 0.135(8) 0.090(6) -0.008(6) 0.004(4) -0.009(5)
C54 0.160(8) 0.069(5) 0.035(4) 0.006(4) -0.035(5) -0.017(5)
C55 0.159(8) 0.137(9) 0.055(5) -0.029(6) -0.018(5) -0.015(7)
C56 0.237(13) 0.095(8) 0.074(6) -0.015(6) -0.029(7) -0.051(8)
C57 0.178(9) 0.128(8) 0.076(6) -0.010(6) -0.016(7) 0.046(9)
C58 0.134(8) 0.095(7) 0.070(5) -0.006(5) -0.014(5) 0.005(6)
C59 0.130(8) 0.115(8) 0.055(5) 0.008(5) -0.026(5) -0.004(6)
C60 0.277(12) 0.090(7) 0.087(6) -0.018(6) -0.039(8) 0.027(7)
Cl1 0.0634(16) 0.0409(13) 0.173(3) 0.000 0.000 0.0175(10)
Cl2 0.125(4) 0.089(4) 0.174(5) -0.014(3) 0.002(3) -0.031(3)

loop_
_atom_type_symbol
_atom_type_description
_atom_type_scat_dispersion_real
_atom_type_scat_dispersion_imag
_atom_type_scat_source
C C 0.0033 0.0016 'International Tables Vol C Tables 4.2.6.8 and 6.1.1.4'
H H 0.0000 0.0000 'International Tables Vol C Tables 4.2.6.8 and 6.1.1.4'
N N 0.0061 0.0033 'International Tables Vol C Tables 4.2.6.8 and 6.1.1.4'
O O 0.0106 0.0060 'International Tables Vol C Tables 4.2.6.8 and 6.1.1.4'
Ir Ir -1.4442 7.9887 'International Tables Vol C Tables 4.2.6.8 and 6.1.1.4'
Cl Cl 0.1484 0.1585 'International Tables Vol C Tables 4.2.6.8 and 6.1.1.4'

loop_
_geom_angle_atom_site_label_1
_geom_angle_atom_site_label_2
_geom_angle_atom_site_label_3
_geom_angle
_geom_angle_site_symmetry_1
_geom_angle_site_symmetry_3
C35 Ir1 C46 92.61(15) . .
C35 Ir1 N6 94.57(16) . .
C46 Ir1 N6 80.19(15) . .
C35 Ir1 N5 80.62(16) . .
C46 Ir1 N5 93.73(15) . .
N6 Ir1 N5 172.12(14) . .
C35 Ir1 N2 171.90(15) . .
C46 Ir1 N2 95.46(14) . .
N6 Ir1 N2 87.44(14) . .
N5 Ir1 N2 98.19(14) . .
C35 Ir1 N3 95.45(15) . .
C46 Ir1 N3 171.65(14) . .
N6 Ir1 N3 96.95(13) . .
N5 Ir1 N3 89.75(13) . .
N2 Ir1 N3 76.51(13) . .
C3 N1 C4 116.7(4) . .
C2 C1 C5 117.7(4) . .
C2 C1 C6 122.3(5) . .
C5 C1 C6 120.1(5) . .
C1 C2 C3 119.5(5) . .
C1 C2 H2 120.3 . .
C3 C2 H2 120.3 . .
N1 C3 C2 123.8(5) . .
N1 C3 H3 118.1 . .
C2 C3 H3 118.1 . .
N1 C4 C5 123.3(5) . .
N1 C4 H4 118.4 . .
C5 C4 H4 118.4 . .
C4 C5 C1 119.1(5) . .
C4 C5 H5 120.4 . .
C1 C5 H5 120.4 . .
C7 C6 C1 178.1(6) . .
C6 C7 C8 177.0(6) . .
C9 C8 C12 118.2(4) . .
C9 C8 C7 120.0(5) . .
C12 C8 C7 121.8(4) . .
N2 C9 C8 122.0(4) . .
N2 C9 H9 119.0 . .
C8 C9 H9 119.0 . .
C9 N2 C10 118.9(4) . .
C9 N2 Ir1 124.5(3) . .
C10 N2 Ir1 116.5(3) . .
N2 C10 C11 122.2(4) . .
N2 C10 C13 115.4(4) . .
C11 C10 C13 122.4(4) . .
C12 C11 C10 118.5(5) . .
C12 C11 H11 120.8 . .
C10 C11 H11 120.8 . .
C11 C12 C8 120.2(5) . .
C11 C12 H12 119.9 . .
C8 C12 H12 119.9 . .
N3 C13 C17 121.9(4) . .
N3 C13 C10 115.7(4) . .
C17 C13 C10 122.4(4) . .
C14 N3 C13 118.5(4) . .
C14 N3 Ir1 125.7(3) . .
C13 N3 Ir1 115.8(3) . .
N3 C14 C15 123.2(4) . .
N3 C14 H14 118.4 . .
C15 C14 H14 118.4 . .
C14 C15 C16 117.0(4) . .
C14 C15 C18 121.5(4) . .
C16 C15 C18 121.5(4) . .
C17 C16 C15 120.4(4) . .
C17 C16 H16 119.8 . .
C15 C16 H16 119.8 . .
C13 C17 C16 119.0(4) . .
C13 C17 H17 120.5 . .
C16 C17 H17 120.5 . .
C19 C18 C15 175.6(5) . .
C18 C19 C20 178.3(6) . .
C24 C20 C21 117.7(4) . .
C24 C20 C19 120.5(5) . .
C21 C20 C19 121.8(5) . .
C22 C21 C20 119.1(5) . .
C22 C21 H21 120.4 . .
C20 C21 H21 120.5 . .
N4 C22 C21 123.6(5) . .
N4 C22 H22 118.2 . .
C21 C22 H22 118.2 . .
C23 N4 C22 117.2(5) . .
N4 C23 C24 123.1(6) . .
N4 C23 H23 118.5 . .
C24 C23 H23 118.5 . .
C20 C24 C23 119.4(5) . .
C20 C24 H24 120.3 . .
C23 C24 H24 120.3 . .
C25 N5 C29 120.1(4) . .
C25 N5 Ir1 124.5(3) . .
C29 N5 Ir1 115.3(3) . .
N5 C25 C26 122.3(5) . .
N5 C25 H25 118.8 . .
C26 C25 H25 118.8 . .
C25 C26 C27 118.4(5) . .
C25 C26 H26 120.8 . .
C27 C26 H26 120.8 . .
C28 C27 C26 119.3(5) . .
C28 C27 H27 120.3 . .
C26 C27 H27 120.3 . .
C27 C28 C29 119.9(5) . .
C27 C28 H28 120.1 . .
C29 C28 H28 120.1 . .
N5 C29 C28 119.9(4) . .
N5 C29 C30 114.6(4) . .
C28 C29 C30 125.5(4) . .
C31 C30 C35 121.3(4) . .
C31 C30 C29 123.8(5) . .
C35 C30 C29 115.0(4) . .
C32 C31 C30 119.7(5) . .
C32 C31 H31 120.2 . .
C30 C31 H31 120.2 . .
C33 C32 C31 120.0(5) . .
C33 C32 H32 120.0 . .
C31 C32 H32 120.0 . .
C32 C33 C34 121.3(5) . .
C32 C33 H33 119.4 . .
C34 C33 H33 119.4 . .
C35 C34 C33 120.1(5) . .
C35 C34 H34 119.9 . .
C33 C34 H34 119.9 . .
C34 C35 C30 117.6(4) . .
C34 C35 Ir1 128.0(4) . .
C30 C35 Ir1 114.0(3) . .
C36 N6 C40 121.2(4) . .
C36 N6 Ir1 124.1(3) . .
C40 N6 Ir1 114.6(3) . .
N6 C36 C37 122.3(4) . .
N6 C36 H36 118.9 . .
C37 C36 H36 118.9 . .
C36 C37 C38 118.9(4) . .
C36 C37 H37 120.6 . .
C38 C37 H37 120.6 . .
C39 C38 C37 118.9(5) . .
C39 C38 H38 120.6 . .
C37 C38 H38 120.6 . .
C38 C39 C40 120.4(5) . .
C38 C39 H39 119.8 . .
C40 C39 H39 119.8 . .
N6 C40 C39 118.4(4) . .
N6 C40 C41 115.8(4) . .
C39 C40 C41 125.8(4) . .
C42 C41 C46 121.4(4) . .
C42 C41 C40 123.7(4) . .
C46 C41 C40 114.9(4) . .
C43 C42 C41 118.8(5) . .
C43 C42 H42 120.6 . .
C41 C42 H42 120.6 . .
C44 C43 C42 120.3(5) . .
C44 C43 H43 119.8 . .
C42 C43 H43 119.8 . .
C45 C44 C43 121.5(5) . .
C45 C44 H44 119.3 . .
C43 C44 H44 119.3 . .
C44 C45 C46 120.8(5) . .
C44 C45 H45 119.6 . .
C46 C45 H45 119.6 . .
C45 C46 C41 117.2(4) . .
C45 C46 Ir1 128.2(3) . .
C41 C46 Ir1 114.4(3) . .
C52 C47 C48 119.8(7) . .
C52 C47 C53 118.8(7) . .
C48 C47 C53 121.4(7) . .
C49 C48 C47 121.7(6) . .
C49 C48 H48 119.1 . .
C47 C48 H48 119.1 . .
C48 C49 C50 119.4(7) . .
C48 C49 H49 120.3 . .
C50 C49 H49 120.3 . .
C51 C50 C49 117.7(7) . .
C51 C50 H50 121.2 . .
C49 C50 H50 121.2 . .
C52 C51 C50 121.8(7) . .
C52 C51 H51 119.1 . .
C50 C51 H51 119.1 . .
C47 C52 C51 119.6(8) . .
C47 C52 H52 120.2 . .
C51 C52 H52 120.2 . .
C47 C53 H53A 109.5 . .
C47 C53 H53B 109.4 . .
H53A C53 H53B 109.5 . .
C47 C53 H53C 109.5 . .
H53A C53 H53C 109.5 . .
H53B C53 H53C 109.5 . .
C55 C54 C59 120.0 . .
C55 C54 C60 117.6(7) . .
C59 C54 C60 122.4(7) . .
C54 C55 C56 120.0 . .
C54 C55 H55 120.0 . .
C56 C55 H55 120.0 . .
C55 C56 C57 120.0 . .
C55 C56 H56 120.0 . .
C57 C56 H56 120.0 . .
C58 C57 C56 120.0 . .
C58 C57 H57 120.0 . .
C56 C57 H57 120.0 . .
C57 C58 C59 120.0 . .
C57 C58 H58 120.0 . .
C59 C58 H58 120.0 . .
C58 C59 C54 120.0 . .
C58 C59 H59 120.0 . .
C54 C59 H59 120.0 . .
C54 C60 H60A 109.5 . .
C54 C60 H60B 109.4 . .
H60A C60 H60B 109.5 . .
C54 C60 H60C 109.5 . .
H60A C60 H60C 109.5 . .
H60B C60 H60C 109.5 . .

loop_
_geom_bond_atom_site_label_1
_geom_bond_atom_site_label_2
_geom_bond_distance
_geom_bond_site_symmetry_2
O1 O1 1.138(14) 4_575
Ir1 C35 2.011(4) .
Ir1 C46 2.023(4) .
Ir1 N6 2.050(3) .
Ir1 N5 2.057(3) .
Ir1 N2 2.139(3) .
Ir1 N3 2.153(4) .
N1 C3 1.311(7) .
N1 C4 1.349(7) .
C1 C2 1.371(7) .
C1 C5 1.380(7) .
C1 C6 1.424(7) .
C2 C3 1.384(7) .
C2 H2 0.9500 .
C3 H3 0.9500 .
C4 C5 1.378(7) .
C4 H4 0.9500 .
C5 H5 0.9500 .
C6 C7 1.192(7) .
C7 C8 1.445(7) .
C8 C9 1.385(6) .
C8 C12 1.396(7) .
C9 N2 1.341(5) .
C9 H9 0.9500 .
N2 C10 1.354(5) .
C10 C11 1.382(6) .
C10 C13 1.488(5) .
C11 C12 1.369(6) .
C11 H11 0.9500 .
C12 H12 0.9500 .
C13 N3 1.356(5) .
C13 C17 1.364(6) .
N3 C14 1.347(5) .
C14 C15 1.379(6) .
C14 H14 0.9500 .
C15 C16 1.393(6) .
C15 C18 1.438(6) .
C16 C17 1.384(6) .
C16 H16 0.9500 .
C17 H17 0.9500 .
C18 C19 1.175(6) .
C19 C20 1.445(6) .
C20 C24 1.365(7) .
C20 C21 1.383(7) .
C21 C22 1.376(7) .
C21 H21 0.9500 .
C22 N4 1.333(7) .
C22 H22 0.9500 .
N4 C23 1.314(7) .
C23 C24 1.399(7) .
C23 H23 0.9500 .
C24 H24 0.9500 .
N5 C25 1.317(5) .
N5 C29 1.355(5) .
C25 C26 1.375(6) .
C25 H25 0.9500 .
C26 C27 1.385(7) .
C26 H26 0.9500 .
C27 C28 1.364(7) .
C27 H27 0.9500 .
C28 C29 1.385(6) .
C28 H28 0.9500 .
C29 C30 1.464(6) .
C30 C31 1.406(6) .
C30 C35 1.416(6) .
C31 C32 1.380(7) .
C31 H31 0.9500 .
C32 C33 1.372(8) .
C32 H32 0.9500 .
C33 C34 1.411(7) .
C33 H33 0.9500 .
C34 C35 1.398(6) .
C34 H34 0.9500 .
N6 C36 1.351(5) .
N6 C40 1.359(5) .
C36 C37 1.357(6) .
C36 H36 0.9500 .
C37 C38 1.407(7) .
C37 H37 0.9500 .
C38 C39 1.386(6) .
C38 H38 0.9500 .
C39 C40 1.412(6) .
C39 H39 0.9500 .
C40 C41 1.440(6) .
C41 C42 1.401(6) .
C41 C46 1.401(6) .
C42 C43 1.376(6) .
C42 H42 0.9500 .
C43 C44 1.366(7) .
C43 H43 0.9500 .
C44 C45 1.363(6) .
C44 H44 0.9500 .
C45 C46 1.401(6) .
C45 H45 0.9500 .
C47 C52 1.359(8) .
C47 C48 1.365(8) .
C47 C53 1.471(8) .
C48 C49 1.360(8) .
C48 H48 0.9500 .
C49 C50 1.405(10) .
C49 H49 0.9500 .
C50 C51 1.382(11) .
C50 H50 0.9500 .
C51 C52 1.369(11) .
C51 H51 0.9500 .
C52 H52 0.9500 .
C53 H53A 0.9800 .
C53 H53B 0.9800 .
C53 H53C 0.9800 .
C54 C55 1.3900 .
C54 C59 1.3900 .
C54 C60 1.555(9) .
C55 C56 1.3900 .
C55 H55 0.9500 .
C56 C57 1.3900 .
C56 H56 0.9500 .
C57 C58 1.3900 .
C57 H57 0.9500 .
C58 C59 1.3900 .
C58 H58 0.9500 .
C59 H59 0.9500 .
C60 H60A 0.9800 .
C60 H60B 0.9800 .
C60 H60C 0.9800 .

loop_
_platon_squeeze_void_nr
_platon_squeeze_void_average_x
_platon_squeeze_void_average_y
_platon_squeeze_void_average_z
_platon_squeeze_void_volume
_platon_squeeze_void_count_electrons
_platon_squeeze_void_content
1 0.000 -0.010 -0.034 430 65 ' '
2 0.500 -0.031 0.034 430 65 ' '
3 0.280 0.217 0.750 7 0 ' '
4 0.780 0.283 0.250 7 0 ' '
5 0.220 0.717 0.250 7 0 ' '
6 0.720 0.783 0.750 7 0 ' '
